data_7117210
loop_
_publ_author_name
'E. Rousset'
'D. Chartrand'
'I. Ciofini'
'V. Marvaud'
'G. S. Hanan'

_publ_section_title
;
 Red-light-driven photocatalytic hydrogen evolution using a ruthenium
 quaterpyridine complex
;
_journal_name_full Chem.Commun.
_journal_page_first 9261
_journal_paper_doi 10.1039/C5cc02124C
_journal_volume 51
_journal_year 2015
_chemical_formula_moiety 'C60 H42 N12 Ru1, 1(C4 H9 O), 2(F6 P), 2(C2 H3 N)'
_chemical_formula_sum 'C67.99 H56.99 F11.99 N14 O P2 Ru'
_chemical_formula_weight 1476.84
_chemical_name_systematic
'tris[4,4':2',2":4",4'"-quaterpyridine]ruthenium(II) bis(hexafluorophosphate) acetonitrile disolvate diethyl ether solvate'
_space_group_crystal_system trigonal
_space_group_IT_number 148
_space_group_name_Hall '-R 3'
_space_group_name_H-M_alt 'R -3'
_symmetry_space_group_name_Hall '-R 3'
_symmetry_space_group_name_H-M 'R -3 :H'
_atom_sites_solution_hydrogens geom
_atom_sites_solution_primary direct
_audit_update_record
;
2015-02-04 deposited with the CCDC.
2015-04-07 downloaded from the CCDC.
;
_cell_angle_alpha 90
_cell_angle_beta 90
_cell_angle_gamma 120
_cell_formula_units_Z 6
_cell_length_a 17.6408(12)
_cell_length_b 17.6408(12)
_cell_length_c 44.355(3)
_cell_measurement_reflns_used 9774
_cell_measurement_temperature 100
_cell_measurement_theta_max 64.203
_cell_measurement_theta_min 2.601
_cell_volume 11953.9(14)
_computing_cell_refinement 'SAINT (2013) V8.34A; Bruker AXS Inc., Madison, WI 53719-1173.'
_computing_data_collection 'APEX 2 (2013) Bruker AXS Inc., Madison, WI 53719-1173.'
_computing_data_reduction 'SAINT (2013) V8.34A; Bruker AXS Inc., Madison, WI 53719-1173.'
_computing_molecular_graphics 'Olex2 (Dolomanov et al., 2009)'
_computing_publication_material 'Olex2 (Dolomanov et al., 2009)'
_computing_structure_refinement 'ShelXL (Sheldrick, 2008)'
_computing_structure_solution 'XT (Sheldrick, 2015)'
_diffrn_ambient_temperature 100.15
_diffrn_detector 'CMOS Area detector'
_diffrn_detector_area_resol_mean 10.24
_diffrn_detector_type 'Bruker Photon 100 CMOS Detector'
_diffrn_measured_fraction_theta_full 0.998
_diffrn_measured_fraction_theta_max 0.998
_diffrn_measurement_device 'k-geometry diffractometer'
_diffrn_measurement_device_type 'Bruker Venture Metaljet'
_diffrn_measurement_method '\w and \f scans'
_diffrn_radiation_collimation 'Focusing mirrors'
_diffrn_radiation_monochromator 'Helios MX Mirror Optics'
_diffrn_radiation_probe x-ray
_diffrn_radiation_type GaK\a
_diffrn_radiation_wavelength 1.34139
_diffrn_reflns_av_R_equivalents 0.0761
_diffrn_reflns_av_unetI/netI 0.0307
_diffrn_reflns_laue_measured_fraction_full 0.998
_diffrn_reflns_laue_measured_fraction_max 0.998
_diffrn_reflns_limit_h_max 19
_diffrn_reflns_limit_h_min -21
_diffrn_reflns_limit_k_max 19
_diffrn_reflns_limit_k_min -15
_diffrn_reflns_limit_l_max 53
_diffrn_reflns_limit_l_min -53
_diffrn_reflns_number 70653
_diffrn_reflns_point_group_measured_fraction_full 0.998
_diffrn_reflns_point_group_measured_fraction_max 0.998
_diffrn_reflns_theta_full 53.594
_diffrn_reflns_theta_max 53.893
_diffrn_reflns_theta_min 2.600
_diffrn_source 'Metal Jet'
_diffrn_source_target Ga
_diffrn_source_type 'Gallium Liquid Metal Jet Source'
_diffrn_standards_number 0
_exptl_absorpt_coefficient_mu 1.721
_exptl_absorpt_correction_T_max 0.8893
_exptl_absorpt_correction_T_min 0.6936
_exptl_absorpt_correction_type multi-scan
_exptl_absorpt_process_details
;
SADABS-2014/4 (Bruker,2014/4) was used for absorption correction.
wR2(int) was 0.1353 before and 0.0895 after correction.
The Ratio of minimum to maximum transmission is 0.7799.
The \l/2 correction factor is 0.00150.
;
_exptl_crystal_colour red
_exptl_crystal_colour_primary red
_exptl_crystal_density_diffrn 1.231
_exptl_crystal_description plate
_exptl_crystal_F_000 4517
_exptl_crystal_preparation Luminescent
_exptl_crystal_recrystallization_method 'Re-crystallisation from solvent: acetonitrile/diethyl ether'
_exptl_crystal_size_max 0.15
_exptl_crystal_size_mid 0.13
_exptl_crystal_size_min 0.08
_refine_diff_density_max 1.934
_refine_diff_density_min -1.970
_refine_diff_density_rms 0.132
_refine_ls_extinction_coef .
_refine_ls_extinction_method none
_refine_ls_goodness_of_fit_ref 1.104
_refine_ls_hydrogen_treatment constr
_refine_ls_matrix_type full
_refine_ls_number_parameters 446
_refine_ls_number_reflns 4875
_refine_ls_number_restraints 380
_refine_ls_restrained_S_all 1.108
_refine_ls_R_factor_all 0.1188
_refine_ls_R_factor_gt 0.0872
_refine_ls_shift/su_max 0.000
_refine_ls_shift/su_mean 0.000
_refine_ls_structure_factor_coef Fsqd
_refine_ls_weighting_details 'w=1/[\s^2^(Fo^2^)+(0.1524P)^2^+71.5927P] where P=(Fo^2^+2Fc^2^)/3'
_refine_ls_weighting_scheme calc
_refine_ls_wR_factor_gt 0.2204
_refine_ls_wR_factor_ref 0.2673
_reflns_Friedel_coverage 0.000
_reflns_friedel_fraction_full .
_reflns_friedel_fraction_max .
_reflns_number_gt 3687
_reflns_number_total 4875
_reflns_threshold_expression 'I > 2\s(I)'
_cod_data_source_file c5cc02124c2.cif
_cod_data_source_block elod10_0m
_cod_depositor_comments
;
The following automatic conversions were performed:

'_diffrn_radiation_probe' value 'X-ray' changed to 'x-ray' according
to the built-in table from CIF Core dictionary named 'cif_core.dic'
version 2.4.1 from 2010-06-29.

Automatic conversion script
Id: cif_fix_values 3392 2015-05-12 13:50:21Z andrius 
;
_cod_original_cell_volume 11954.0(19)
_cod_database_code 7117210
_shelx_space_group_comment
;
The symmetry employed for this shelxl refinement is uniquely defined
by the following loop, which should always be used as a source of
symmetry information in preference to the above space-group names.
They are only intended as comments.
;
_shelx_estimated_absorpt_t_max 0.875
_shelx_estimated_absorpt_t_min 0.782
_olex2_refinement_description
;
1. Fixed Uiso
 At 1.2 times of:
  All C(H) groups, All C(H,H) groups
 At 1.5 times of:
  All C(H,H,H) groups
2. Restrained distances
 N1A-C1A = N1B_$1-C1B_$1
 1 with sigma of 0.02
 C1A-C2A = C1B_$1-C2B_$1
 1.45 with sigma of 0.02
 C2A-N1A = C2B_$1-N1B_$1
 2.45 with sigma of 0.02
 O1E-C1E = O1E-C3E
 1.419 with sigma of 0.05
 O1E-C2E = O1E-C4E
 2.389 with sigma of 0.1
 C2E-C1E = C4E-C3E
 1.518 with sigma of 0.05
 C1E-C3E
 2.374 with sigma of 0.1
 C2E-C4E
 4.768 with sigma of 0.2
 P1-F1 \\sim P1-F2 \\sim P1-F3 \\sim P1-F4 \\sim P1-F5 \\sim P1-F6
 with sigma of 0.01
 F1-F6 \\sim F2-F5 \\sim F3-F4
 with sigma of 0.01
 F1-F2 \\sim F1-F3 \\sim F1-F4 \\sim F1-F5 \\sim F2-F3 \\sim F2-F4 \\sim F2-F6
\\sim F3-F5 \\sim F3-F6 \\sim F4-F5
 \\sim F4-F6 \\sim F5-F6
 with sigma of 0.01
 P1A-F1A \\sim P1A-F2A \\sim P1A-F3A \\sim P1A-F4A \\sim P1A-F5A \\sim P1A-F6A
 with sigma of 0.01
 F1A-F6A \\sim F2A-F5A \\sim F3A-F4A
 with sigma of 0.01
 F1A-F2A \\sim F1A-F3A \\sim F1A-F4A \\sim F1A-F5A \\sim F2A-F3A \\sim F2A-F4A
\\sim F2A-F6A \\sim F3A-F5A
 \\sim F3A-F6A \\sim F4A-F5A \\sim F4A-F6A \\sim F5A-F6A
 with sigma of 0.01
3. Uiso/Uaniso restraints and constraints
N1A \\sim C1A \\sim C2A: within 1.5A with sigma of 0.02 and sigma for terminal
atoms of 0.02
O1E \\sim C1E \\sim C2E \\sim C3E \\sim C4E: within 1.5A with sigma of 0.01 and
sigma for terminal atoms of 0.01
Uanis(N1B) \\sim Ueq, Uanis(C1B) \\sim Ueq, Uanis(C2B) \\sim Ueq: with sigma of
0.01 and sigma for terminal atoms of 0.03
4. Rigid body (RIGU) restrains
 P1, F1, F2, F3, F4, F5, F6
 with sigma for 1-2 distances of 0.004 and sigma for 1-3 distances of 0.004
 P1A, F1A, F2A, F3A, F4A, F5A, F6A
 with sigma for 1-2 distances of 0.004 and sigma for 1-3 distances of 0.004
 N1B, C1B, C2B
 with sigma for 1-2 distances of 0.004 and sigma for 1-3 distances of 0.004
 O1E, C1E, C2E, C3E, C4E, C4E
 with sigma for 1-2 distances of 0.004 and sigma for 1-3 distances of 0.004
 O1E, C1E, C2E, C3E, C4E
 with sigma for 1-2 distances of 0.004 and sigma for 1-3 distances of 0.004
5. Others
 Fixed Sof: O1E(0.333) C1E(0.333) H1EA(0.333) H1EB(0.333) C2E(0.333)
 H2EA(0.333) H2EB(0.333) H2EC(0.333) C3E(0.333) H3E(0.333) C4E(0.333)
 H4EA(0.333) H4EB(0.333) H4EC(0.333) P1A(0.166) F1A(0.166) F2A(0.166)
 F3A(0.166) F4A(0.166) F5A(0.166) F6A(0.166) P1(0.5) F1(0.5) F2(0.5) F3(0.5)
 F4(0.5) F5(0.5) F6(0.5) N1B(0.5) C1B(0.5) C2B(0.5) H2BA(0.5) H2BB(0.5)
 H2BC(0.5) N1A(0.166) C1A(0.166) C2A(0.166) H2AA(0.166) H2AB(0.166) H2AC(0.166)
6.a Secondary CH2 refined with riding coordinates:
 C1E(H1EA,H1EB)
6.b Me refined with riding coordinates:
 C2E(H2EA,H2EB,H2EC), C4E(H4EA,H4EB,H4EC)
6.c Aromatic/amide H refined with riding coordinates:
 C1(H1), C2(H2), C4(H4), C7(H7), C8(H8), C9(H9), C10(H10), C11(H11), C12(H12),
 C14(H14), C17(H17), C18(H18), C19(H19), C20(H20), C3E(H3E)
6.d Idealised Me refined with riding coordinates:
 C2A(H2AA,H2AB,H2AC)
6.e Idealised Me refined as rotating group:
 C2B(H2BA,H2BB,H2BC)
;
_olex2_submission_special_instructions 'No special instructions were received'

loop_
_space_group_symop_operation_xyz
'x, y, z'
'-y, x-y, z'
'-x+y, -x, z'
'x+2/3, y+1/3, z+1/3'
'-y+2/3, x-y+1/3, z+1/3'
'-x+y+2/3, -x+1/3, z+1/3'
'x+1/3, y+2/3, z+2/3'
'-y+1/3, x-y+2/3, z+2/3'
'-x+y+1/3, -x+2/3, z+2/3'
'-x, -y, -z'
'y, -x+y, -z'
'x-y, x, -z'
'-x+2/3, -y+1/3, -z+1/3'
'y+2/3, -x+y+1/3, -z+1/3'
'x-y+2/3, x+1/3, -z+1/3'
'-x+1/3, -y+2/3, -z+2/3'
'y+1/3, -x+y+2/3, -z+2/3'
'x-y+1/3, x+2/3, -z+2/3'

loop_
_atom_site_label
_atom_site_type_symbol
_atom_site_fract_x
_atom_site_fract_y
_atom_site_fract_z
_atom_site_U_iso_or_equiv
_atom_site_adp_type
_atom_site_occupancy
_atom_site_site_symmetry_order
_atom_site_calc_flag
_atom_site_refinement_flags_posn
_atom_site_refinement_flags_adp
_atom_site_refinement_flags_occupancy
_atom_site_disorder_assembly
_atom_site_disorder_group
Ru1 Ru 0.3333 0.6667 0.40640(2) 0.0487(3) Uani 1 3 d S T P . .
N1 N 0.3093(3) 0.5572(3) 0.38234(9) 0.0489(10) Uani 1 1 d . . . . .
N2 N 0.3042(7) 0.2175(5) 0.29601(19) 0.122(3) Uani 1 1 d . . . . .
N3 N 0.4070(3) 0.6262(3) 0.42986(8) 0.0445(9) Uani 1 1 d . . . . .
N4 N 0.6875(5) 0.4862(5) 0.49091(13) 0.0866(18) Uani 1 1 d . . . . .
C1 C 0.2620(4) 0.5290(4) 0.35644(13) 0.0607(14) Uani 1 1 d . . . . .
H1 H 0.2308 0.5568 0.3498 0.073 Uiso 1 1 calc R . . . .
C2 C 0.2578(4) 0.4621(4) 0.33961(13) 0.0618(15) Uani 1 1 d . . . . .
H2 H 0.2257 0.4457 0.3213 0.074 Uiso 1 1 calc R . . . .
C3 C 0.2999(4) 0.4181(4) 0.34907(13) 0.0619(15) Uani 1 1 d . . . . .
C4 C 0.3456(4) 0.4447(4) 0.37638(12) 0.0562(13) Uani 1 1 d . . . . .
H4 H 0.3734 0.4146 0.3842 0.067 Uiso 1 1 calc R . . . .
C5 C 0.3502(4) 0.5146(4) 0.39204(12) 0.0518(13) Uani 1 1 d . . . . .
C6 C 0.3017(5) 0.3486(4) 0.33095(15) 0.0717(17) Uani 1 1 d . . . . .
C7 C 0.2971(5) 0.3504(5) 0.29964(16) 0.083(2) Uani 1 1 d . . . . .
H7 H 0.2934 0.3960 0.2896 0.100 Uiso 1 1 calc R . . . .
C8 C 0.2983(7) 0.2833(6) 0.28354(19) 0.106(3) Uani 1 1 d . . . . .
H8 H 0.2946 0.2844 0.2622 0.127 Uiso 1 1 calc R . . . .
C9 C 0.3050(8) 0.2157(6) 0.3264(2) 0.116(4) Uani 1 1 d . . . . .
H9 H 0.3057 0.1679 0.3360 0.139 Uiso 1 1 calc R . . . .
C10 C 0.3050(6) 0.2798(5) 0.34429(19) 0.095(3) Uani 1 1 d . . . . .
H10 H 0.3072 0.2765 0.3656 0.114 Uiso 1 1 calc R . . . .
C11 C 0.4582(4) 0.6671(4) 0.45334(11) 0.0530(13) Uani 1 1 d . . . . .
H11 H 0.4580 0.7168 0.4614 0.064 Uiso 1 1 calc R . . . .
C12 C 0.5113(4) 0.6400(4) 0.46633(12) 0.0563(14) Uani 1 1 d . . . . .
H12 H 0.5483 0.6721 0.4827 0.068 Uiso 1 1 calc R . . . .
C13 C 0.5113(3) 0.5664(4) 0.45586(11) 0.0497(12) Uani 1 1 d . . . . .
C14 C 0.4561(3) 0.5219(3) 0.43181(11) 0.0482(12) Uani 1 1 d . . . . .
H14 H 0.4535 0.4705 0.4240 0.058 Uiso 1 1 calc R . . . .
C15 C 0.4050(3) 0.5529(3) 0.41938(11) 0.0453(11) Uani 1 1 d . . . . .
C16 C 0.5721(4) 0.5381(4) 0.46785(11) 0.0549(13) Uani 1 1 d . . . . .
C17 C 0.6422(5) 0.5919(5) 0.48617(18) 0.0778(19) Uani 1 1 d . . . . .
H17 H 0.6525 0.6484 0.4915 0.093 Uiso 1 1 calc R . . . .
C18 C 0.6972(5) 0.5634(6) 0.49671(18) 0.084(2) Uani 1 1 d . . . . .
H18 H 0.7452 0.6022 0.5090 0.101 Uiso 1 1 calc R . . . .
C19 C 0.6177(6) 0.4324(6) 0.47455(18) 0.087(2) Uani 1 1 d . . . . .
H19 H 0.6077 0.3752 0.4707 0.105 Uiso 1 1 calc R . . . .
C20 C 0.5590(5) 0.4551(5) 0.46286(15) 0.0754(18) Uani 1 1 d . . . . .
H20 H 0.5100 0.4138 0.4515 0.090 Uiso 1 1 calc R . . . .
O1E O 0.430(2) 0.304(2) 0.4079(7) 0.151(9) Uani 0.333 1 d D U . A 2
C1E C 0.480(3) 0.283(3) 0.3894(8) 0.155(9) Uani 0.333 1 d D U . A 2
H1EA H 0.4433 0.2294 0.3774 0.186 Uiso 0.333 1 calc R . . A 2
H1EB H 0.5235 0.2751 0.4011 0.186 Uiso 0.333 1 calc R . . A 2
C2E C 0.525(3) 0.366(3) 0.3691(8) 0.148(11) Uani 0.333 1 d D U . A 2
H2EA H 0.5634 0.3603 0.3545 0.223 Uiso 0.333 1 calc R . . A 2
H2EB H 0.4799 0.3725 0.3583 0.223 Uiso 0.333 1 calc R . . A 2
H2EC H 0.5593 0.4178 0.3817 0.223 Uiso 0.333 1 calc R . . A 2
C3E C 0.377(3) 0.223(3) 0.4241(10) 0.157(10) Uani 0.333 1 d D U . A 2
H3E H 0.3819 0.1718 0.4239 0.188 Uiso 0.333 1 calc R . . A 2
C4E C 0.310(5) 0.238(5) 0.4415(18) 0.30(5) Uani 0.333 1 d D U . A 2
H4EA H 0.2714 0.1850 0.4532 0.457 Uiso 0.333 1 calc R . . A 2
H4EB H 0.3412 0.2873 0.4553 0.457 Uiso 0.333 1 calc R . . A 2
H4EC H 0.2752 0.2501 0.4273 0.457 Uiso 0.333 1 calc R . . A 2
P1A P 0.3519(10) 0.6490(8) 0.2711(2) 0.131(7) Uani 0.166 1 d D U . B -2
F1A F 0.3037(18) 0.6793(16) 0.2499(5) 0.152(9) Uani 0.166 1 d D U . B -2
F2A F 0.4034(17) 0.6433(17) 0.2442(4) 0.172(10) Uani 0.166 1 d D U . B -2
F3A F 0.4228(17) 0.7441(13) 0.2762(5) 0.166(10) Uani 0.166 1 d D U . B -2
F4A F 0.2807(17) 0.5535(12) 0.2657(5) 0.138(9) Uani 0.166 1 d D U . B -2
F5A F 0.2999(14) 0.6540(19) 0.2978(4) 0.151(10) Uani 0.166 1 d D U . B -2
F6A F 0.3997(14) 0.6180(15) 0.2921(4) 0.122(8) Uani 0.166 1 d D U . B -2
P1 P 0.1257(5) 0.2569(4) 0.44513(17) 0.166(3) Uani 0.5 1 d D U . C 1
F1 F 0.0435(8) 0.2546(10) 0.4326(3) 0.215(6) Uani 0.5 1 d D U . C 1
F2 F 0.1817(9) 0.3532(6) 0.4357(3) 0.197(5) Uani 0.5 1 d D U . C 1
F3 F 0.1422(9) 0.2280(8) 0.4143(3) 0.219(6) Uani 0.5 1 d D U . C 1
F4 F 0.1092(7) 0.2860(7) 0.4761(2) 0.148(4) Uani 0.5 1 d D U . C 1
F5 F 0.0700(10) 0.1605(7) 0.4548(3) 0.260(7) Uani 0.5 1 d D U . C 1
F6 F 0.2078(9) 0.2585(10) 0.4578(3) 0.259(7) Uani 0.5 1 d D U . C 1
N1B N 0.3913(14) 0.2989(11) 0.4157(5) 0.124(7) Uani 0.5 1 d D U . D 1
C1B C 0.3492(16) 0.2391(12) 0.4275(6) 0.118(6) Uani 0.5 1 d D U . D 1
C2B C 0.2926(17) 0.1453(10) 0.4267(7) 0.158(9) Uani 0.5 1 d D U . D 1
H2BA H 0.2471 0.1301 0.4114 0.237 Uiso 0.5 1 calc GR . . D 1
H2BB H 0.2651 0.1247 0.4465 0.237 Uiso 0.5 1 calc GR . . D 1
H2BC H 0.3271 0.1174 0.4217 0.237 Uiso 0.5 1 calc GR . . D 1
N1A N 0.066(4) 0.180(3) 0.4837(12) 0.140(17) Uani 0.166 1 d D U . E 2
C1A C 0.074(4) 0.232(4) 0.4714(13) 0.113(15) Uani 0.166 1 d D U . E 2
C2A C 0.088(3) 0.297(3) 0.4491(12) 0.092(13) Uani 0.166 1 d D U . E 2
H2AA H 0.0353 0.3020 0.4470 0.139 Uiso 0.166 1 calc R . . E 2
H2AB H 0.1021 0.2808 0.4296 0.139 Uiso 0.166 1 calc R . . E 2
H2AC H 0.1371 0.3541 0.4554 0.139 Uiso 0.166 1 calc R . . E 2

loop_
_atom_site_aniso_label
_atom_site_aniso_U_11
_atom_site_aniso_U_22
_atom_site_aniso_U_33
_atom_site_aniso_U_23
_atom_site_aniso_U_13
_atom_site_aniso_U_12
Ru1 0.0551(4) 0.0551(4) 0.0360(4) 0.000 0.000 0.02753(19)
N1 0.057(3) 0.049(2) 0.035(2) 0.0014(17) 0.0005(18) 0.023(2)
N2 0.187(9) 0.094(5) 0.098(6) -0.042(4) -0.034(6) 0.082(6)
N3 0.045(2) 0.054(2) 0.034(2) -0.0011(17) 0.0021(16) 0.0245(19)
N4 0.109(5) 0.127(5) 0.058(3) 0.003(3) -0.012(3) 0.085(5)
C1 0.065(4) 0.070(4) 0.047(3) -0.004(3) -0.013(3) 0.034(3)
C2 0.068(4) 0.065(4) 0.043(3) -0.009(3) -0.014(3) 0.026(3)
C3 0.057(3) 0.058(3) 0.052(3) -0.008(3) -0.004(3) 0.015(3)
C4 0.065(3) 0.059(3) 0.045(3) -0.005(2) -0.004(2) 0.031(3)
C5 0.056(3) 0.053(3) 0.041(3) -0.001(2) -0.002(2) 0.023(3)
C6 0.076(4) 0.065(4) 0.063(4) -0.019(3) -0.012(3) 0.028(3)
C7 0.106(6) 0.068(4) 0.062(4) -0.017(3) -0.004(4) 0.034(4)
C8 0.157(9) 0.083(5) 0.069(5) -0.027(4) -0.014(5) 0.054(6)
C9 0.174(10) 0.090(6) 0.093(6) -0.042(5) -0.062(6) 0.072(6)
C10 0.130(7) 0.074(5) 0.080(5) -0.023(4) -0.035(5) 0.049(5)
C11 0.065(3) 0.055(3) 0.043(3) -0.009(2) -0.001(2) 0.032(3)
C12 0.064(3) 0.065(3) 0.040(3) -0.009(2) -0.008(2) 0.032(3)
C13 0.055(3) 0.063(3) 0.034(2) 0.004(2) 0.007(2) 0.032(3)
C14 0.053(3) 0.052(3) 0.039(2) 0.000(2) 0.006(2) 0.026(2)
C15 0.049(3) 0.049(3) 0.036(2) -0.001(2) 0.002(2) 0.023(2)
C16 0.064(3) 0.071(4) 0.035(2) 0.005(2) 0.006(2) 0.037(3)
C17 0.077(4) 0.080(4) 0.089(5) -0.015(4) -0.020(4) 0.049(4)
C18 0.084(5) 0.106(6) 0.080(5) -0.005(4) -0.022(4) 0.060(5)
C19 0.106(6) 0.105(6) 0.077(5) -0.001(4) -0.017(4) 0.073(5)
C20 0.095(5) 0.091(5) 0.062(4) 0.000(3) -0.008(3) 0.063(4)
O1E 0.16(2) 0.22(2) 0.111(15) -0.039(12) -0.031(12) 0.125(18)
C1E 0.16(2) 0.22(2) 0.119(16) -0.041(13) -0.030(13) 0.125(18)
C2E 0.16(2) 0.21(3) 0.121(19) -0.043(16) -0.017(18) 0.13(2)
C3E 0.17(2) 0.22(2) 0.121(17) -0.033(14) -0.030(13) 0.127(19)
C4E 0.35(7) 0.28(5) 0.38(9) 0.10(5) 0.19(8) 0.23(5)
P1A 0.166(16) 0.108(10) 0.060(5) -0.016(7) 0.016(7) 0.024(7)
F1A 0.18(2) 0.111(15) 0.097(11) -0.001(11) 0.010(11) 0.020(12)
F2A 0.21(2) 0.174(18) 0.084(10) -0.009(10) 0.026(10) 0.058(14)
F3A 0.200(19) 0.135(11) 0.093(15) -0.008(9) 0.012(11) 0.032(10)
F4A 0.175(17) 0.119(11) 0.062(12) -0.011(9) 0.000(10) 0.032(10)
F5A 0.20(2) 0.136(16) 0.085(9) 0.002(11) 0.028(10) 0.063(15)
F6A 0.147(17) 0.107(13) 0.055(9) -0.025(9) 0.019(9) 0.020(12)
P1 0.188(6) 0.108(4) 0.212(7) -0.071(4) -0.097(5) 0.082(4)
F1 0.203(11) 0.237(15) 0.199(13) -0.011(11) -0.048(9) 0.105(10)
F2 0.228(12) 0.138(7) 0.226(12) -0.058(7) -0.011(9) 0.093(7)
F3 0.271(15) 0.140(10) 0.252(10) -0.068(8) -0.060(9) 0.109(11)
F4 0.145(9) 0.085(7) 0.208(9) -0.038(6) -0.066(7) 0.054(6)
F5 0.346(16) 0.155(8) 0.251(14) -0.058(8) -0.078(11) 0.104(9)
F6 0.282(12) 0.263(15) 0.292(15) -0.085(12) -0.090(10) 0.180(11)
N1B 0.154(13) 0.082(7) 0.148(14) 0.023(8) -0.026(10) 0.069(8)
C1B 0.149(11) 0.089(7) 0.125(10) 0.007(6) -0.017(8) 0.065(7)
C2B 0.176(16) 0.083(8) 0.21(2) 0.004(9) -0.026(15) 0.059(9)
N1A 0.11(2) 0.12(3) 0.13(3) -0.02(2) 0.05(2) 0.01(3)
C1A 0.08(2) 0.10(3) 0.12(3) -0.01(2) 0.06(2) 0.02(2)
C2A 0.08(2) 0.07(2) 0.12(3) -0.02(2) 0.05(2) 0.03(2)

loop_
_atom_type_symbol
_atom_type_description
_atom_type_scat_dispersion_real
_atom_type_scat_dispersion_imag
_atom_type_scat_source
C C 0.0150 0.0070 'International Tables Vol C Tables 4.2.6.8 and 6.1.1.4'
H H 0.0000 0.0000 'International Tables Vol C Tables 4.2.6.8 and 6.1.1.4'
F F 0.0600 0.0410 'International Tables Vol C Tables 4.2.6.8 and 6.1.1.4'
N N 0.0250 0.0140 'International Tables Vol C Tables 4.2.6.8 and 6.1.1.4'
O O 0.0389 0.0241 'International Tables Vol C Tables 4.2.6.8 and 6.1.1.4'
P P 0.2600 0.3350 'International Tables Vol C Tables 4.2.6.8 and 6.1.1.4'
Ru Ru -0.0760 2.5660 'International Tables Vol C Tables 4.2.6.8 and 6.1.1.4'

loop_
_geom_angle_atom_site_label_1
_geom_angle_atom_site_label_2
_geom_angle_atom_site_label_3
_geom_angle
_geom_angle_site_symmetry_1
_geom_angle_site_symmetry_3
N1 Ru1 N1 95.49(15) 3_565 .
N1 Ru1 N1 95.49(15) 3_565 2_665
N1 Ru1 N1 95.49(15) 2_665 .
N3 Ru1 N1 89.55(16) 3_565 .
N3 Ru1 N1 89.55(16) 2_665 3_565
N3 Ru1 N1 172.73(16) 2_665 .
N3 Ru1 N1 78.78(17) 2_665 2_665
N3 Ru1 N1 78.78(17) . .
N3 Ru1 N1 172.74(17) . 3_565
N3 Ru1 N1 172.74(16) 3_565 2_665
N3 Ru1 N1 78.79(17) 3_565 3_565
N3 Ru1 N1 89.55(16) . 2_665
N3 Ru1 N3 96.57(14) 2_665 3_565
N3 Ru1 N3 96.57(14) 3_565 .
N3 Ru1 N3 96.57(14) 2_665 .
C1 N1 Ru1 125.7(4) . .
C5 N1 Ru1 116.2(3) . .
C5 N1 C1 117.8(5) . .
C8 N2 C9 116.2(7) . .
C11 N3 Ru1 125.8(4) . .
C11 N3 C15 118.2(4) . .
C15 N3 Ru1 116.0(3) . .
C18 N4 C19 116.1(6) . .
N1 C1 H1 118.8 . .
N1 C1 C2 122.5(6) . .
C2 C1 H1 118.8 . .
C1 C2 H2 119.8 . .
C1 C2 C3 120.4(5) . .
C3 C2 H2 119.8 . .
C2 C3 C4 117.2(6) . .
C2 C3 C6 122.8(5) . .
C4 C3 C6 120.0(6) . .
C3 C4 H4 120.0 . .
C5 C4 C3 120.1(6) . .
C5 C4 H4 120.0 . .
N1 C5 C4 121.9(5) . .
N1 C5 C15 114.5(5) . .
C4 C5 C15 123.4(5) . .
C7 C6 C3 119.8(7) . .
C10 C6 C3 121.7(6) . .
C10 C6 C7 118.5(7) . .
C6 C7 H7 121.1 . .
C8 C7 C6 117.8(8) . .
C8 C7 H7 121.1 . .
N2 C8 C7 124.6(8) . .
N2 C8 H8 117.7 . .
C7 C8 H8 117.7 . .
N2 C9 H9 118.3 . .
N2 C9 C10 123.3(9) . .
C10 C9 H9 118.3 . .
C6 C10 C9 119.5(8) . .
C6 C10 H10 120.2 . .
C9 C10 H10 120.2 . .
N3 C11 H11 118.8 . .
N3 C11 C12 122.4(5) . .
C12 C11 H11 118.8 . .
C11 C12 H12 119.8 . .
C11 C12 C13 120.5(5) . .
C13 C12 H12 119.8 . .
C12 C13 C14 117.4(5) . .
C12 C13 C16 122.3(5) . .
C14 C13 C16 120.2(5) . .
C13 C14 H14 120.2 . .
C15 C14 C13 119.5(5) . .
C15 C14 H14 120.2 . .
N3 C15 C5 114.4(4) . .
N3 C15 C14 122.0(4) . .
C14 C15 C5 123.4(5) . .
C17 C16 C13 121.8(6) . .
C20 C16 C13 122.1(6) . .
C20 C16 C17 116.0(6) . .
C16 C17 H17 120.0 . .
C18 C17 C16 120.0(7) . .
C18 C17 H17 120.0 . .
N4 C18 C17 124.2(7) . .
N4 C18 H18 117.9 . .
C17 C18 H18 117.9 . .
N4 C19 H19 118.1 . .
N4 C19 C20 123.8(8) . .
C20 C19 H19 118.1 . .
C16 C20 C19 119.5(7) . .
C16 C20 H20 120.2 . .
C19 C20 H20 120.2 . .
C1E O1E C3E 102(3) . .
O1E C1E H1EA 111.7 . .
O1E C1E H1EB 111.7 . .
O1E C1E C2E 100(3) . .
H1EA C1E H1EB 109.5 . .
C2E C1E H1EA 111.7 . .
C2E C1E H1EB 111.7 . .
C1E C2E H2EA 109.5 . .
C1E C2E H2EB 109.5 . .
C1E C2E H2EC 109.5 . .
H2EA C2E H2EB 109.5 . .
H2EA C2E H2EC 109.5 . .
H2EB C2E H2EC 109.5 . .
O1E C3E H3E 127.7 . .
O1E C3E C4E 105(4) . .
C4E C3E H3E 127.7 . .
C3E C4E H4EA 109.5 . .
C3E C4E H4EB 109.5 . .
C3E C4E H4EC 109.5 . .
H4EA C4E H4EB 109.5 . .
H4EA C4E H4EC 109.5 . .
H4EB C4E H4EC 109.5 . .
F1A P1A F2A 89.8(4) . .
F1A P1A F4A 89.8(4) . .
F2A P1A F4A 89.7(4) . .
F3A P1A F1A 90.0(4) . .
F3A P1A F2A 90.1(4) . .
F3A P1A F4A 179.7(7) . .
F3A P1A F5A 90.3(4) . .
F3A P1A F6A 90.3(4) . .
F5A P1A F1A 90.1(4) . .
F5A P1A F2A 179.6(7) . .
F5A P1A F4A 89.9(4) . .
F5A P1A F6A 90.0(4) . .
F6A P1A F1A 179.6(6) . .
F6A P1A F2A 90.1(4) . .
F6A P1A F4A 89.8(4) . .
F1 P1 F2 90.5(4) . .
F1 P1 F3 90.2(4) . .
F1 P1 F4 89.9(4) . .
F1 P1 F5 89.9(4) . .
F1 P1 F6 179.5(6) . .
F2 P1 F3 90.0(4) . .
F2 P1 F4 89.9(4) . .
F2 P1 F5 179.5(6) . .
F2 P1 F6 90.0(4) . .
F3 P1 F4 179.9(8) . .
F3 P1 F5 90.2(4) . .
F3 P1 F6 89.9(4) . .
F5 P1 F4 89.9(4) . .
F5 P1 F6 89.6(4) . .
F6 P1 F4 90.0(4) . .
N1B C1B C2B 149(3) . .
C1B C2B H2BA 109.5 . .
C1B C2B H2BB 109.5 . .
C1B C2B H2BC 109.5 . .
H2BA C2B H2BB 109.5 . .
H2BA C2B H2BC 109.5 . .
H2BB C2B H2BC 109.5 . .
N1A C1A C2A 169(7) . .
C1A C2A H2AA 109.5 . .
C1A C2A H2AB 109.5 . .
C1A C2A H2AC 109.5 . .
H2AA C2A H2AB 109.5 . .
H2AA C2A H2AC 109.5 . .
H2AB C2A H2AC 109.5 . .

loop_
_geom_bond_atom_site_label_1
_geom_bond_atom_site_label_2
_geom_bond_distance
_geom_bond_site_symmetry_2
Ru1 N1 2.056(4) 3_565
Ru1 N1 2.056(4) .
Ru1 N1 2.056(4) 2_665
Ru1 N3 2.052(4) 2_665
Ru1 N3 2.052(4) .
Ru1 N3 2.052(4) 3_565
N1 C1 1.359(7) .
N1 C5 1.347(7) .
N2 C8 1.337(12) .
N2 C9 1.349(12) .
N3 C11 1.330(7) .
N3 C15 1.357(7) .
N4 C18 1.310(10) .
N4 C19 1.333(10) .
C1 H1 0.9500 .
C1 C2 1.366(9) .
C2 H2 0.9500 .
C2 C3 1.380(9) .
C3 C4 1.400(8) .
C3 C6 1.480(9) .
C4 H4 0.9500 .
C4 C5 1.382(8) .
C5 C15 1.486(7) .
C6 C7 1.392(10) .
C6 C10 1.377(11) .
C7 H7 0.9500 .
C7 C8 1.391(11) .
C8 H8 0.9500 .
C9 H9 0.9500 .
C9 C10 1.382(12) .
C10 H10 0.9500 .
C11 H11 0.9500 .
C11 C12 1.374(8) .
C12 H12 0.9500 .
C12 C13 1.378(8) .
C13 C14 1.392(7) .
C13 C16 1.490(8) .
C14 H14 0.9500 .
C14 C15 1.381(7) .
C16 C17 1.385(9) .
C16 C20 1.381(9) .
C17 H17 0.9500 .
C17 C18 1.377(10) .
C18 H18 0.9500 .
C19 H19 0.9500 .
C19 C20 1.385(10) .
C20 H20 0.9500 .
O1E C1E 1.39(3) .
O1E C3E 1.45(4) .
C1E H1EA 0.9900 .
C1E H1EB 0.9900 .
C1E C2E 1.56(4) .
C2E H2EA 0.9800 .
C2E H2EB 0.9800 .
C2E H2EC 0.9800 .
C3E H3E 0.9500 .
C3E C4E 1.53(4) .
C4E H4EA 0.9800 .
C4E H4EB 0.9800 .
C4E H4EC 0.9800 .
P1A F1A 1.532(15) .
P1A F2A 1.533(15) .
P1A F3A 1.528(15) .
P1A F4A 1.535(15) .
P1A F5A 1.530(15) .
P1A F6A 1.531(15) .
P1 F1 1.532(9) .
P1 F2 1.536(9) .
P1 F3 1.539(9) .
P1 F4 1.543(9) .
P1 F5 1.539(9) .
P1 F6 1.541(9) .
N1B C1B 1.076(16) .
C1B C2B 1.444(16) .
C2B H2BA 0.9800 .
C2B H2BB 0.9800 .
C2B H2BC 0.9800 .
N1A C1A 1.007(18) .
C1A C2A 1.449(18) .
C2A H2AA 0.9800 .
C2A H2AB 0.9800 .
C2A H2AC 0.9800 .

loop_
_geom_torsion_atom_site_label_1
_geom_torsion_atom_site_label_2
_geom_torsion_atom_site_label_3
_geom_torsion_atom_site_label_4
_geom_torsion
_geom_torsion_site_symmetry_1
_geom_torsion_site_symmetry_2
_geom_torsion_site_symmetry_3
_geom_torsion_site_symmetry_4
Ru1 N1 C1 C2 171.6(5) . . . .
Ru1 N1 C5 C4 -174.4(4) . . . .
Ru1 N1 C5 C15 1.5(6) . . . .
Ru1 N3 C11 C12 -174.4(4) . . . .
Ru1 N3 C15 C5 0.9(5) . . . .
Ru1 N3 C15 C14 175.6(4) . . . .
N1 C1 C2 C3 2.2(10) . . . .
N1 C5 C15 N3 -1.5(6) . . . .
N1 C5 C15 C14 -176.2(5) . . . .
N2 C9 C10 C6 1.8(17) . . . .
N3 C11 C12 C13 -2.1(9) . . . .
N4 C19 C20 C16 0.6(12) . . . .
C1 N1 C5 C4 0.5(8) . . . .
C1 N1 C5 C15 176.3(5) . . . .
C1 C2 C3 C4 0.5(9) . . . .
C1 C2 C3 C6 -176.5(6) . . . .
C2 C3 C4 C5 -2.6(9) . . . .
C2 C3 C6 C7 28.9(10) . . . .
C2 C3 C6 C10 -149.0(8) . . . .
C3 C4 C5 N1 2.2(9) . . . .
C3 C4 C5 C15 -173.2(5) . . . .
C3 C6 C7 C8 -179.5(7) . . . .
C3 C6 C10 C9 178.9(8) . . . .
C4 C3 C6 C7 -148.0(7) . . . .
C4 C3 C6 C10 34.1(10) . . . .
C4 C5 C15 N3 174.2(5) . . . .
C4 C5 C15 C14 -0.4(8) . . . .
C5 N1 C1 C2 -2.7(8) . . . .
C6 C3 C4 C5 174.4(6) . . . .
C6 C7 C8 N2 -0.6(16) . . . .
C7 C6 C10 C9 0.9(13) . . . .
C8 N2 C9 C10 -3.7(18) . . . .
C9 N2 C8 C7 3.1(17) . . . .
C10 C6 C7 C8 -1.5(12) . . . .
C11 N3 C15 C5 -176.6(4) . . . .
C11 N3 C15 C14 -1.9(7) . . . .
C11 C12 C13 C14 0.3(8) . . . .
C11 C12 C13 C16 175.7(5) . . . .
C12 C13 C14 C15 0.6(7) . . . .
C12 C13 C16 C17 -11.8(8) . . . .
C12 C13 C16 C20 164.3(6) . . . .
C13 C14 C15 N3 0.2(7) . . . .
C13 C14 C15 C5 174.4(5) . . . .
C13 C16 C17 C18 -179.8(6) . . . .
C13 C16 C20 C19 180.0(6) . . . .
C14 C13 C16 C17 163.5(6) . . . .
C14 C13 C16 C20 -20.4(8) . . . .
C15 N3 C11 C12 2.8(8) . . . .
C16 C13 C14 C15 -174.9(5) . . . .
C16 C17 C18 N4 -0.9(13) . . . .
C17 C16 C20 C19 -3.7(10) . . . .
C18 N4 C19 C20 2.5(12) . . . .
C19 N4 C18 C17 -2.4(12) . . . .
C20 C16 C17 C18 3.9(10) . . . .
C1E O1E C3E C4E -172(5) . . . .
C3E O1E C1E C2E 172(3) . . . .

loop_
_publcif_info_exptl_table_extra_item
sin_theta_over_lambda_max
